data_1574593
loop_
_publ_author_name
'Bello-Garc\'ia, Jes\'us'
'Varela, Jes\'us A.'
'Sa\'a, Carlos'

_publ_section_title
;
 Transition metal-free vs. metal-catalyzed cyclotrimerization of
 didehydro[8]annulenes (COTynes): a complex pathway to non-planar PAHs --
 Dewar benzenes vs. benzotri[8]annulenes
;
_journal_issue 24
_journal_name_full 'Chemical Science'
_journal_page_first 10874
_journal_page_last 10880
_journal_paper_doi 10.1039/D5SC03035H
_journal_volume 16
_journal_year 2025
_chemical_formula_moiety 'C24 H18'
_chemical_formula_sum 'C24 H18'
_chemical_formula_weight 306.38
_space_group_IT_number 2
_space_group_name_Hall '-P 1'
_space_group_name_H-M_alt 'P -1'
_symmetry_cell_setting triclinic
_symmetry_Int_Tables_number 2
_symmetry_space_group_name_Hall '-P 1'
_symmetry_space_group_name_H-M 'P -1'
_atom_sites_solution_hydrogens geom
_atom_sites_solution_primary dual
_atom_sites_solution_secondary dual
_audit_conform_dict_location ftp://ftp.iucr.org/pub/cif_core.dic
_audit_conform_dict_name cif_core.dic
_audit_conform_dict_version 2.4.5
_audit_creation_date 2025-02-10T15:53:17-00:00
_audit_creation_method 'WinGX routine CIF_UPDATE'
_audit_update_record
;
2025-02-28 deposited with the CCDC.	2025-05-08 downloaded from the CCDC.
;
_cell_angle_alpha 75.257(5)
_cell_angle_beta 82.012(4)
_cell_angle_gamma 67.210(4)
_cell_formula_units_Z 2
_cell_length_a 9.4244(4)
_cell_length_b 9.6598(5)
_cell_length_c 10.1931(5)
_cell_measurement_reflns_used 12103
_cell_measurement_temperature 100(2)
_cell_measurement_theta_max 72.19
_cell_measurement_theta_min 4.47
_cell_measurement_wavelength 1.54184
_cell_volume 826.50(7)
_computing_cell_refinement 'CrysAlisPro 1.171.44.92a (Rigaku OD, 2025)'
_computing_data_collection 'CrysAlisPro 1.171.44.92a (Rigaku OD, 2025)'
_computing_data_reduction 'CrysAlisPro 1.171.44.92a (Rigaku OD, 2025)'
_computing_molecular_graphics 'Ortep for Windows (Farrugia, 2012)'
_computing_publication_material 'WinGX publication routines (Farrugia, 2012)'
_computing_structure_refinement 'SHELXL-2019/2 (Sheldrick, 2019)'
_computing_structure_solution 'SHELXT-2018/2 (Sheldrick, 2015)'
_diffrn_ambient_temperature 100(2)
_diffrn_detector 'Hybrid Pixel Array Detector'
_diffrn_detector_area_resol_mean 10
_diffrn_measured_fraction_theta_full 0.991
_diffrn_measured_fraction_theta_max 0.988
_diffrn_measurement_device 'four-circle diffractometer'
_diffrn_measurement_device_type 'XtaLAB Synergy, Dualflex, HyPix-Arc 150'
_diffrn_measurement_method '\w scans'
_diffrn_orient_matrix_type 'CrysAlisPro convention (1999,Acta A55,543-557)'
_diffrn_orient_matrix_UB_11 -0.06213
_diffrn_orient_matrix_UB_12 0.060943
_diffrn_orient_matrix_UB_13 -0.143883
_diffrn_orient_matrix_UB_21 -0.010228
_diffrn_orient_matrix_UB_22 0.162324
_diffrn_orient_matrix_UB_23 0.002554
_diffrn_orient_matrix_UB_31 0.165947
_diffrn_orient_matrix_UB_32 -0.036894
_diffrn_orient_matrix_UB_33 -0.061337
_diffrn_radiation_monochromator mirror
_diffrn_radiation_probe x-ray
_diffrn_radiation_type CuK\a
_diffrn_radiation_wavelength 1.54184
_diffrn_reflns_av_R_equivalents 0.0493
_diffrn_reflns_av_unetI/netI 0.0247
_diffrn_reflns_Laue_measured_fraction_full 0.991
_diffrn_reflns_Laue_measured_fraction_max 0.988
_diffrn_reflns_limit_h_max 11
_diffrn_reflns_limit_h_min -10
_diffrn_reflns_limit_k_max 11
_diffrn_reflns_limit_k_min -11
_diffrn_reflns_limit_l_max 12
_diffrn_reflns_limit_l_min -12
_diffrn_reflns_number 38184
_diffrn_reflns_point_group_measured_fraction_full 0.991
_diffrn_reflns_point_group_measured_fraction_max 0.988
_diffrn_reflns_theta_full 67.684
_diffrn_reflns_theta_max 70.076
_diffrn_reflns_theta_min 4.49
_diffrn_source 'micro-focus sealed X-ray tube'
_diffrn_standards_number 0
_exptl_absorpt_coefficient_mu 0.525
_exptl_absorpt_correction_T_max 1
_exptl_absorpt_correction_T_min 0.804
_exptl_absorpt_correction_type multi-scan
_exptl_absorpt_process_details
;
CrysAlisPro 1.171.43.121a (Rigaku Oxford Diffraction, 2024)
Empirical absorption correction using spherical harmonics,
implemented in SCALE3 ABSPACK scaling algorithm.
;
_exptl_crystal_colour 'clear light colourless'
_exptl_crystal_density_diffrn 1.231
_exptl_crystal_density_method 'not measured'
_exptl_crystal_description prism
_exptl_crystal_F_000 324
_exptl_crystal_size_max 0.15
_exptl_crystal_size_mid 0.04
_exptl_crystal_size_min 0.03
_refine_diff_density_max 0.174
_refine_diff_density_min -0.193
_refine_diff_density_rms 0.037
_refine_ls_extinction_method none
_refine_ls_goodness_of_fit_ref 1.058
_refine_ls_hydrogen_treatment constr
_refine_ls_matrix_type full
_refine_ls_number_constraints 0
_refine_ls_number_parameters 217
_refine_ls_number_reflns 3107
_refine_ls_number_restraints 0
_refine_ls_restrained_S_all 1.058
_refine_ls_R_factor_all 0.0502
_refine_ls_R_factor_gt 0.0407
_refine_ls_shift/su_max 0
_refine_ls_shift/su_mean 0
_refine_ls_structure_factor_coef Fsqd
_refine_ls_weighting_details 'w=1/[\s^2^(Fo^2^)+(0.0493P)^2^+0.2596P] where P=(Fo^2^+2Fc^2^)/3'
_refine_ls_weighting_scheme calc
_refine_ls_wR_factor_gt 0.1026
_refine_ls_wR_factor_ref 0.1079
_reflns_Friedel_coverage 0
_reflns_number_gt 2581
_reflns_number_total 3107
_reflns_threshold_expression 'I > 2\s(I)'
_cod_data_source_file d5sc03035h10.cif
_cod_data_source_block cs1jbg1632
_cod_depositor_comments 'Adding full bibliography for 1574592--1574593.cif.'
_cod_original_cell_volume 826.50(8)
_cod_database_code 1574593
_shelx_estimated_absorpt_t_min 0.925
_shelx_estimated_absorpt_t_max 0.984
_shelx_shelxl_version_number 2019/3

loop_
_symmetry_equiv_pos_as_xyz
'x, y, z'
'-x, -y, -z'

loop_
_atom_site_label
_atom_site_type_symbol
_atom_site_fract_x
_atom_site_fract_y
_atom_site_fract_z
_atom_site_U_iso_or_equiv
_atom_site_adp_type
_atom_site_occupancy
_atom_site_site_symmetry_order
_atom_site_calc_flag
_atom_site_refinement_flags_posn
_atom_site_refinement_flags_adp
_atom_site_refinement_flags_occupancy
_atom_site_disorder_assembly
_atom_site_disorder_group
C1 C -0.09339(16) 0.74040(15) 0.75016(14) 0.0246(3) Uani 1 1 d . . . . .
C2 C 0.06014(16) 0.72578(15) 0.71005(14) 0.0231(3) Uani 1 1 d . . . . .
C3 C 0.16292(15) 0.70233(15) 0.80665(14) 0.0222(3) Uani 1 1 d . . . . .
C4 C 0.11282(15) 0.69255(15) 0.94535(13) 0.0223(3) Uani 1 1 d . . . . .
C5 C -0.03723(16) 0.70117(15) 0.98554(14) 0.0227(3) Uani 1 1 d . . . . .
C6 C -0.14268(16) 0.72808(15) 0.88689(14) 0.0236(3) Uani 1 1 d . . . . .
C7 C -0.30282(17) 0.74113(17) 0.93312(15) 0.0298(3) Uani 1 1 d . . . . .
H7 H -0.315161 0.655561 0.997263 0.036 Uiso 1 1 calc R U . . .
C8 C -0.43136(17) 0.86111(19) 0.89362(16) 0.0339(4) Uani 1 1 d . . . . .
H8 H -0.525135 0.853923 0.936632 0.041 Uiso 1 1 calc R U . . .
C9 C -0.44433(17) 1.00236(19) 0.79169(17) 0.0350(4) Uani 1 1 d . . . . .
H9 H -0.493196 1.096665 0.82058 0.042 Uiso 1 1 calc R U . . .
C10 C -0.39416(17) 1.01114(19) 0.66240(17) 0.0364(4) Uani 1 1 d . . . . .
H10 H -0.407835 1.110215 0.606798 0.044 Uiso 1 1 calc R U . . .
C11 C -0.31882(18) 0.8772(2) 0.60000(17) 0.0376(4) Uani 1 1 d . . . . .
H11 H -0.364175 0.87699 0.522481 0.045 Uiso 1 1 calc R U . . .
C12 C -0.19352(17) 0.75701(18) 0.64213(15) 0.0317(3) Uani 1 1 d . . . . .
H12 H -0.164718 0.673 0.599063 0.038 Uiso 1 1 calc R U . . .
C13 C 0.10393(17) 0.74132(17) 0.56227(14) 0.0294(3) Uani 1 1 d . . . . .
H13 H 0.052731 0.837675 0.50397 0.035 Uiso 1 1 calc R U . . .
C14 C 0.20812(17) 0.63259(18) 0.50466(14) 0.0307(3) Uani 1 1 d . . . . .
H14 H 0.21592 0.654619 0.408227 0.037 Uiso 1 1 calc R U . . .
C15 C 0.31175(17) 0.48280(17) 0.57462(14) 0.0287(3) Uani 1 1 d . . . . .
H15 H 0.308842 0.394119 0.552623 0.034 Uiso 1 1 calc R U . . .
C16 C 0.40989(17) 0.46057(17) 0.66668(15) 0.0289(3) Uani 1 1 d . . . . .
H16 H 0.470839 0.357164 0.705652 0.035 Uiso 1 1 calc R U . . .
C17 C 0.43194(16) 0.58239(17) 0.71315(14) 0.0284(3) Uani 1 1 d . . . . .
H17 H 0.533078 0.584056 0.702105 0.034 Uiso 1 1 calc R U . . .
C18 C 0.32492(16) 0.69031(17) 0.76897(14) 0.0264(3) Uani 1 1 d . . . . .
H18 H 0.354369 0.767214 0.786578 0.032 Uiso 1 1 calc R U . . .
C19 C 0.22798(16) 0.66958(17) 1.04237(14) 0.0262(3) Uani 1 1 d . . . . .
H19 H 0.320057 0.581301 1.044927 0.031 Uiso 1 1 calc R U . . .
C20 C 0.21583(17) 0.75976(17) 1.12630(14) 0.0286(3) Uani 1 1 d . . . . .
H20 H 0.305914 0.734967 1.173095 0.034 Uiso 1 1 calc R U . . .
C21 C 0.08264(18) 0.89184(17) 1.15629(14) 0.0302(3) Uani 1 1 d . . . . .
H21 H 0.096937 0.986454 1.144368 0.036 Uiso 1 1 calc R U . . .
C22 C -0.05679(19) 0.88983(17) 1.19889(14) 0.0308(3) Uani 1 1 d . . . . .
H22 H -0.133408 0.982628 1.216649 0.037 Uiso 1 1 calc R U . . .
C23 C -0.10162(17) 0.75645(17) 1.22059(14) 0.0296(3) Uani 1 1 d . . . . .
H23 H -0.144076 0.726139 1.308254 0.036 Uiso 1 1 calc R U . . .
C24 C -0.08961(16) 0.67305(16) 1.13149(14) 0.0265(3) Uani 1 1 d . . . . .
H24 H -0.117566 0.585398 1.164395 0.032 Uiso 1 1 calc R U . . .

loop_
_atom_site_aniso_label
_atom_site_aniso_U_11
_atom_site_aniso_U_22
_atom_site_aniso_U_33
_atom_site_aniso_U_23
_atom_site_aniso_U_13
_atom_site_aniso_U_12
C1 0.0233(7) 0.0230(7) 0.0285(7) -0.0096(6) -0.0056(6) -0.0057(6)
C2 0.0233(7) 0.0214(7) 0.0239(7) -0.0065(5) -0.0031(5) -0.0057(5)
C3 0.0218(7) 0.0205(6) 0.0246(7) -0.0059(5) -0.0022(5) -0.0070(5)
C4 0.0247(7) 0.0189(6) 0.0240(7) -0.0054(5) -0.0031(5) -0.0078(5)
C5 0.0260(7) 0.0191(6) 0.0247(7) -0.0074(5) -0.0011(5) -0.0083(5)
C6 0.0225(7) 0.0213(7) 0.0306(7) -0.0109(6) -0.0016(6) -0.0086(5)
C7 0.0292(8) 0.0337(8) 0.0353(8) -0.0168(7) 0.0023(6) -0.0165(6)
C8 0.0225(8) 0.0458(9) 0.0430(9) -0.0254(7) 0.0023(6) -0.0143(7)
C9 0.0227(8) 0.0357(8) 0.0479(10) -0.0205(7) -0.0084(7) -0.0028(6)
C10 0.0270(8) 0.0382(9) 0.0418(9) -0.0140(7) -0.0137(7) -0.0025(7)
C11 0.0282(8) 0.0476(10) 0.0382(9) -0.0202(8) -0.0108(7) -0.0052(7)
C12 0.0266(8) 0.0392(9) 0.0346(8) -0.0209(7) -0.0040(6) -0.0089(7)
C13 0.0310(8) 0.0316(8) 0.0235(7) -0.0026(6) -0.0058(6) -0.0098(6)
C14 0.0310(8) 0.0425(9) 0.0202(7) -0.0079(6) -0.0001(6) -0.0149(7)
C15 0.0273(8) 0.0338(8) 0.0283(7) -0.0128(6) 0.0076(6) -0.0141(6)
C16 0.0245(7) 0.0296(8) 0.0290(7) -0.0070(6) 0.0038(6) -0.0075(6)
C17 0.0220(7) 0.0365(8) 0.0273(7) -0.0070(6) 0.0001(6) -0.0119(6)
C18 0.0276(8) 0.0303(7) 0.0251(7) -0.0050(6) -0.0038(6) -0.0145(6)
C19 0.0246(7) 0.0290(7) 0.0245(7) -0.0033(6) -0.0047(6) -0.0097(6)
C20 0.0329(8) 0.0337(8) 0.0225(7) -0.0010(6) -0.0088(6) -0.0165(7)
C21 0.0466(9) 0.0266(7) 0.0224(7) -0.0044(6) -0.0085(6) -0.0170(7)
C22 0.0435(9) 0.0256(7) 0.0227(7) -0.0071(6) -0.0051(6) -0.0099(7)
C23 0.0335(8) 0.0309(8) 0.0236(7) -0.0055(6) 0.0021(6) -0.0123(6)
C24 0.0283(8) 0.0252(7) 0.0269(7) -0.0051(6) 0.0010(6) -0.0117(6)

loop_
_atom_type_symbol
_atom_type_description
_atom_type_scat_dispersion_real
_atom_type_scat_dispersion_imag
_atom_type_scat_source
C C 0.0181 0.0091 'International Tables Vol C Tables 4.2.6.8 and 6.1.1.4'
H H 0 0 'International Tables Vol C Tables 4.2.6.8 and 6.1.1.4'

loop_
_geom_angle_atom_site_label_1
_geom_angle_atom_site_label_2
_geom_angle_atom_site_label_3
_geom_angle
_geom_angle_site_symmetry_1
_geom_angle_site_symmetry_3
_geom_angle_publ_flag
C6 C1 C2 120.44(12) . . ?
C6 C1 C12 122.71(13) . . ?
C2 C1 C12 116.68(12) . . ?
C3 C2 C1 120.01(12) . . ?
C3 C2 C13 122.61(12) . . ?
C1 C2 C13 117.36(12) . . ?
C2 C3 C4 119.82(12) . . ?
C2 C3 C18 122.04(12) . . ?
C4 C3 C18 118.13(12) . . ?
C5 C4 C3 120.11(12) . . ?
C5 C4 C19 122.99(12) . . ?
C3 C4 C19 116.88(12) . . ?
C4 C5 C6 119.99(12) . . ?
C4 C5 C24 122.00(12) . . ?
C6 C5 C24 117.90(12) . . ?
C1 C6 C5 119.54(12) . . ?
C1 C6 C7 121.98(13) . . ?
C5 C6 C7 118.47(12) . . ?
C8 C7 C6 126.52(14) . . ?
C7 C8 C9 127.46(14) . . ?
C10 C9 C8 126.12(15) . . ?
C9 C10 C11 124.18(16) . . ?
C12 C11 C10 125.87(14) . . ?
C11 C12 C1 126.47(14) . . ?
C14 C13 C2 125.92(13) . . ?
C13 C14 C15 126.56(13) . . ?
C16 C15 C14 125.19(14) . . ?
C15 C16 C17 125.46(14) . . ?
C18 C17 C16 126.52(13) . . ?
C17 C18 C3 126.10(13) . . ?
C20 C19 C4 126.89(13) . . ?
C19 C20 C21 128.92(13) . . ?
C22 C21 C20 125.22(13) . . ?
C21 C22 C23 125.33(14) . . ?
C24 C23 C22 127.24(13) . . ?
C23 C24 C5 127.43(13) . . ?

loop_
_geom_bond_atom_site_label_1
_geom_bond_atom_site_label_2
_geom_bond_distance
_geom_bond_site_symmetry_2
_geom_bond_publ_flag
C1 C6 1.3967(19) . ?
C1 C2 1.410(2) . ?
C1 C12 1.4868(19) . ?
C2 C3 1.3931(19) . ?
C2 C13 1.4907(19) . ?
C3 C4 1.4183(18) . ?
C3 C18 1.4881(19) . ?
C4 C5 1.3927(19) . ?
C4 C19 1.4851(19) . ?
C5 C6 1.4181(19) . ?
C5 C24 1.4915(19) . ?
C6 C7 1.484(2) . ?
C7 C8 1.335(2) . ?
C8 C9 1.463(2) . ?
C9 C10 1.330(2) . ?
C10 C11 1.471(2) . ?
C11 C12 1.324(2) . ?
C13 C14 1.329(2) . ?
C14 C15 1.459(2) . ?
C15 C16 1.329(2) . ?
C16 C17 1.467(2) . ?
C17 C18 1.325(2) . ?
C19 C20 1.334(2) . ?
C20 C21 1.466(2) . ?
C21 C22 1.331(2) . ?
C22 C23 1.462(2) . ?
C23 C24 1.327(2) . ?

loop_
_geom_torsion_atom_site_label_1
_geom_torsion_atom_site_label_2
_geom_torsion_atom_site_label_3
_geom_torsion_atom_site_label_4
_geom_torsion
_geom_torsion_site_symmetry_1
_geom_torsion_site_symmetry_2
_geom_torsion_site_symmetry_3
_geom_torsion_site_symmetry_4
_geom_torsion_publ_flag
C6 C1 C2 C3 -1.4(2) . . . . ?
C12 C1 C2 C3 -176.91(12) . . . . ?
C6 C1 C2 C13 -179.61(12) . . . . ?
C12 C1 C2 C13 4.94(18) . . . . ?
C1 C2 C3 C4 0.28(19) . . . . ?
C13 C2 C3 C4 178.34(12) . . . . ?
C1 C2 C3 C18 -178.36(12) . . . . ?
C13 C2 C3 C18 -0.3(2) . . . . ?
C2 C3 C4 C5 2.15(19) . . . . ?
C18 C3 C4 C5 -179.15(12) . . . . ?
C2 C3 C4 C19 -179.19(12) . . . . ?
C18 C3 C4 C19 -0.50(18) . . . . ?
C3 C4 C5 C6 -3.41(19) . . . . ?
C19 C4 C5 C6 178.03(12) . . . . ?
C3 C4 C5 C24 172.65(12) . . . . ?
C19 C4 C5 C24 -5.9(2) . . . . ?
C2 C1 C6 C5 0.2(2) . . . . ?
C12 C1 C6 C5 175.38(12) . . . . ?
C2 C1 C6 C7 -179.33(12) . . . . ?
C12 C1 C6 C7 -4.1(2) . . . . ?
C4 C5 C6 C1 2.23(19) . . . . ?
C24 C5 C6 C1 -173.98(12) . . . . ?
C4 C5 C6 C7 -178.22(12) . . . . ?
C24 C5 C6 C7 5.56(18) . . . . ?
C1 C6 C7 C8 -58.6(2) . . . . ?
C5 C6 C7 C8 121.87(16) . . . . ?
C6 C7 C8 C9 3.4(2) . . . . ?
C7 C8 C9 C10 57.6(2) . . . . ?
C8 C9 C10 C11 1.3(3) . . . . ?
C9 C10 C11 C12 -56.7(3) . . . . ?
C10 C11 C12 C1 -7.5(3) . . . . ?
C6 C1 C12 C11 67.7(2) . . . . ?
C2 C1 C12 C11 -116.97(18) . . . . ?
C3 C2 C13 C14 64.6(2) . . . . ?
C1 C2 C13 C14 -117.31(17) . . . . ?
C2 C13 C14 C15 -7.0(3) . . . . ?
C13 C14 C15 C16 -56.0(2) . . . . ?
C14 C15 C16 C17 -0.5(2) . . . . ?
C15 C16 C17 C18 57.8(2) . . . . ?
C16 C17 C18 C3 5.5(2) . . . . ?
C2 C3 C18 C17 -63.2(2) . . . . ?
C4 C3 C18 C17 118.17(16) . . . . ?
C5 C4 C19 C20 -58.8(2) . . . . ?
C3 C4 C19 C20 122.60(16) . . . . ?
C4 C19 C20 C21 7.7(2) . . . . ?
C19 C20 C21 C22 54.7(2) . . . . ?
C20 C21 C22 C23 -1.2(2) . . . . ?
C21 C22 C23 C24 -55.6(2) . . . . ?
C22 C23 C24 C5 -4.3(3) . . . . ?
C4 C5 C24 C23 65.2(2) . . . . ?
C6 C5 C24 C23 -118.68(17) . . . . ?
